data_7249849
loop_
_publ_author_name
'Cai, Jinxiong'
'Xia, Yingqi'
'Zhang, Hui'
'Su, Dongshuai'
'Lai, Qi'
'Yin, Ping'
'Pang, Siping'

_publ_section_title
;
 Dinitramide salts based on nitropyrazole-diaminotriazole hybrid: novel
 ionic energetic materials with high-energy and low-sensitivity.
;
_journal_name_full 'Physical chemistry chemical physics : PCCP'
_journal_paper_doi 10.1039/d4cp03051f
_journal_year 2025
_chemical_formula_moiety 'N3 O4, C5 H7 N8 O2'
_chemical_formula_sum 'C5 H7 N11 O6'
_chemical_formula_weight 317.22
_space_group_crystal_system triclinic
_space_group_IT_number 2
_space_group_name_Hall '-P 1'
_space_group_name_H-M_alt 'P -1'
_atom_sites_solution_hydrogens mixed
_atom_sites_solution_primary dual
_audit_creation_date 2021-11-11
_audit_creation_method
;
Olex2 1.2
(compiled 2018.05.29 svn.r3508 for OlexSys, GUI svn.r5506)
;
_audit_update_record
;
2023-11-13 deposited with the CCDC.	2025-01-24 downloaded from the CCDC.
;
_cell_angle_alpha 90.107(3)
_cell_angle_beta 101.634(3)
_cell_angle_gamma 92.125(3)
_cell_formula_units_Z 2
_cell_length_a 6.8428(6)
_cell_length_b 7.1911(6)
_cell_length_c 12.0118(9)
_cell_measurement_reflns_used 1913
_cell_measurement_temperature 150
_cell_measurement_theta_max 26.273
_cell_measurement_theta_min 2.834
_cell_volume 578.50(8)
_computing_cell_refinement 'SAINT V8.40A (?, 2016)'
_computing_data_reduction 'SAINT V8.40A (?, 2016)'
_computing_molecular_graphics 'Olex2 (Dolomanov et al., 2009)'
_computing_publication_material 'Olex2 (Dolomanov et al., 2009)'
_computing_structure_refinement 'ShelXL (Sheldrick, 2015)'
_computing_structure_solution 'ShelXT (Sheldrick, 2015)'
_diffrn_ambient_temperature 150
_diffrn_measured_fraction_theta_full 0.995
_diffrn_measured_fraction_theta_max 0.992
_diffrn_measurement_device_type 'D8 VENTURE'
_diffrn_measurement_method '\f and \w scans'
_diffrn_radiation_type MoK\a
_diffrn_radiation_wavelength 0.71073
_diffrn_reflns_av_R_equivalents 0.0483
_diffrn_reflns_av_unetI/netI 0.0610
_diffrn_reflns_Laue_measured_fraction_full 0.995
_diffrn_reflns_Laue_measured_fraction_max 0.992
_diffrn_reflns_limit_h_max 8
_diffrn_reflns_limit_h_min -8
_diffrn_reflns_limit_k_max 8
_diffrn_reflns_limit_k_min -8
_diffrn_reflns_limit_l_max 15
_diffrn_reflns_limit_l_min -12
_diffrn_reflns_number 6565
_diffrn_reflns_point_group_measured_fraction_full 0.995
_diffrn_reflns_point_group_measured_fraction_max 0.992
_diffrn_reflns_theta_full 25.242
_diffrn_reflns_theta_max 26.401
_diffrn_reflns_theta_min 2.835
_diffrn_standards_number 0
_exptl_absorpt_coefficient_mu 0.163
_exptl_absorpt_correction_T_max 0.7454
_exptl_absorpt_correction_T_min 0.6789
_exptl_absorpt_correction_type multi-scan
_exptl_absorpt_process_details
'SADABS-2016/2 (Bruker,2016/2) was used for absorption correction. wR2(int) was 0.0857 before and 0.0535 after correction. The Ratio of minimum to maximum transmission is 0.9108. The \l/2 correction factor is Not present.'
_exptl_crystal_colour colourless
_exptl_crystal_colour_primary colourless
_exptl_crystal_density_diffrn 1.821
_exptl_crystal_description block
_exptl_crystal_F_000 324
_exptl_crystal_size_max 0.12
_exptl_crystal_size_mid 0.06
_exptl_crystal_size_min 0.05
_refine_diff_density_max 0.338
_refine_diff_density_min -0.341
_refine_diff_density_rms 0.062
_refine_ls_extinction_method none
_refine_ls_goodness_of_fit_ref 1.060
_refine_ls_hydrogen_treatment constr
_refine_ls_matrix_type full
_refine_ls_number_parameters 200
_refine_ls_number_reflns 2346
_refine_ls_number_restraints 0
_refine_ls_restrained_S_all 1.060
_refine_ls_R_factor_all 0.0848
_refine_ls_R_factor_gt 0.0497
_refine_ls_shift/su_max 0.000
_refine_ls_shift/su_mean 0.000
_refine_ls_structure_factor_coef Fsqd
_refine_ls_weighting_details 'w=1/[\s^2^(Fo^2^)+(0.0484P)^2^+0.2156P] where P=(Fo^2^+2Fc^2^)/3'
_refine_ls_weighting_scheme calc
_refine_ls_wR_factor_gt 0.1028
_refine_ls_wR_factor_ref 0.1217
_reflns_Friedel_coverage 0.000
_reflns_number_gt 1633
_reflns_number_total 2346
_reflns_threshold_expression 'I > 2\s(I)'
_cod_data_source_file d4cp03051f2.cif
_cod_data_source_block mo_20211601_0m
_cod_database_code 7249849
_shelx_shelxl_version_number 2018/3
_shelx_space_group_comment
;
The symmetry employed for this shelxl refinement is uniquely defined
by the following loop, which should always be used as a source of
symmetry information in preference to the above space-group names.
They are only intended as comments.
;
_shelx_estimated_absorpt_t_max 0.992
_shelx_estimated_absorpt_t_min 0.981
_olex2_refinement_description
;
1. Fixed Uiso
 At 1.2 times of:
  All C(H) groups, All N(H) groups, All N(H,H) groups
2.a Rotating group:
 N7(H7A,H7B)
2.b Aromatic/amide H refined with riding coordinates:
 N11(H11), N5(H5), C3(H3)
2.c X=CH2 refined with riding coordinates:
 N6(H6A,H6B)
;
_olex2_submission_special_instructions 'No special instructions were received'

loop_
_space_group_symop_operation_xyz
'x, y, z'
'-x, -y, -z'

loop_
_atom_site_label
_atom_site_type_symbol
_atom_site_fract_x
_atom_site_fract_y
_atom_site_fract_z
_atom_site_U_iso_or_equiv
_atom_site_adp_type
_atom_site_occupancy
_atom_site_site_symmetry_order
_atom_site_calc_flag
_atom_site_refinement_flags_posn
_atom_site_refinement_flags_adp
_atom_site_refinement_flags_occupancy
_atom_site_disorder_assembly
_atom_site_disorder_group
O3 O 0.3875(3) 0.2398(3) 0.50897(14) 0.0329(5) Uani 1 1 d . . . . .
O4 O 0.3358(3) 0.0718(3) 0.64974(16) 0.0348(5) Uani 1 1 d . . . . .
O2 O 0.2102(3) 0.7241(3) 1.09427(16) 0.0376(5) Uani 1 1 d . . . . .
O1 O 0.2387(3) 0.7862(2) 0.92214(17) 0.0409(5) Uani 1 1 d . . . . .
N8 N 0.0916(3) 0.5718(3) 0.69408(16) 0.0208(5) Uani 1 1 d . . . . .
N11 N 0.2478(3) 0.1977(3) 1.00253(17) 0.0250(5) Uani 1 1 d . . . . .
H11 H 0.249614 0.089637 1.036887 0.030 Uiso 1 1 calc R . . . .
N5 N 0.3463(3) 0.6232(3) 0.62011(16) 0.0247(5) Uani 1 1 d . . . . .
H5 H 0.422430 0.661810 0.573169 0.030 Uiso 1 1 calc R . . . .
O5 O 0.6426(3) -0.0602(3) 0.76836(16) 0.0431(6) Uani 1 1 d . . . . .
O6 O 0.9192(3) 0.0331(3) 0.72148(17) 0.0468(6) Uani 1 1 d . . . . .
N4 N 0.4153(3) 0.5256(3) 0.71781(17) 0.0251(5) Uani 1 1 d . . . . .
N10 N 0.2302(3) 0.3594(3) 1.05446(17) 0.0245(5) Uani 1 1 d . . . . .
N3 N 0.4510(3) 0.1465(3) 0.59724(17) 0.0248(5) Uani 1 1 d . . . . .
N6 N 0.0377(3) 0.7373(3) 0.52010(16) 0.0250(5) Uani 1 1 d . . . . .
H6A H 0.088824 0.783484 0.463963 0.030 Uiso 1 1 calc R . . . .
H6B H -0.090103 0.747798 0.519795 0.030 Uiso 1 1 calc R . . . .
N9 N 0.2269(3) 0.6777(3) 0.99916(18) 0.0273(5) Uani 1 1 d . . . . .
N1 N 0.6527(3) 0.1459(3) 0.62098(17) 0.0270(5) Uani 1 1 d . . . . .
N7 N -0.1099(3) 0.5683(3) 0.70320(17) 0.0283(5) Uani 1 1 d . . . . .
H7A H -0.153902 0.451820 0.703888 0.034 Uiso 1 1 d GR . . . .
H7B H -0.120824 0.624195 0.766774 0.034 Uiso 1 1 d GR . . . .
N2 N 0.7358(4) 0.0311(3) 0.70995(18) 0.0321(6) Uani 1 1 d . . . . .
C2 C 0.2534(4) 0.4033(3) 0.86938(19) 0.0211(5) Uani 1 1 d . . . . .
C3 C 0.2625(4) 0.2158(3) 0.8924(2) 0.0241(6) Uani 1 1 d . . . . .
H3 H 0.276271 0.118714 0.841108 0.029 Uiso 1 1 calc R . . . .
C4 C 0.2346(4) 0.4820(3) 0.97300(19) 0.0206(5) Uani 1 1 d . . . . .
C1 C 0.2585(4) 0.4967(3) 0.7617(2) 0.0216(6) Uani 1 1 d . . . . .
C5 C 0.1526(4) 0.6525(3) 0.6046(2) 0.0216(6) Uani 1 1 d . . . . .

loop_
_atom_site_aniso_label
_atom_site_aniso_U_11
_atom_site_aniso_U_22
_atom_site_aniso_U_33
_atom_site_aniso_U_23
_atom_site_aniso_U_13
_atom_site_aniso_U_12
O3 0.0295(11) 0.0439(12) 0.0266(10) 0.0152(9) 0.0075(8) 0.0062(9)
O4 0.0351(12) 0.0376(11) 0.0348(11) 0.0101(9) 0.0151(9) -0.0037(9)
O2 0.0419(13) 0.0417(12) 0.0288(11) -0.0129(9) 0.0056(9) 0.0046(9)
O1 0.0603(15) 0.0232(10) 0.0420(12) 0.0038(9) 0.0176(10) 0.0002(9)
N8 0.0195(12) 0.0220(11) 0.0208(11) 0.0033(8) 0.0042(8) -0.0010(9)
N11 0.0314(13) 0.0211(11) 0.0231(11) 0.0058(9) 0.0065(9) 0.0030(9)
N5 0.0250(13) 0.0281(12) 0.0217(11) 0.0074(9) 0.0068(9) -0.0012(9)
O5 0.0511(14) 0.0417(12) 0.0320(11) 0.0158(9) -0.0004(10) -0.0107(10)
O6 0.0273(13) 0.0628(15) 0.0461(13) 0.0017(11) -0.0036(10) 0.0070(10)
N4 0.0277(13) 0.0235(11) 0.0246(11) 0.0037(9) 0.0067(9) 0.0007(9)
N10 0.0236(12) 0.0289(12) 0.0202(11) 0.0017(9) 0.0022(9) 0.0025(9)
N3 0.0313(13) 0.0238(11) 0.0209(11) 0.0027(9) 0.0088(9) 0.0019(9)
N6 0.0266(13) 0.0307(12) 0.0185(11) 0.0071(9) 0.0062(9) 0.0019(9)
N9 0.0249(13) 0.0270(12) 0.0293(13) -0.0020(10) 0.0041(9) 0.0013(9)
N1 0.0219(13) 0.0351(12) 0.0245(11) 0.0106(9) 0.0052(9) 0.0052(9)
N7 0.0255(13) 0.0356(13) 0.0253(12) 0.0040(10) 0.0089(9) 0.0004(10)
N2 0.0394(16) 0.0298(13) 0.0249(12) -0.0022(10) 0.0014(10) 0.0004(11)
C2 0.0221(14) 0.0220(13) 0.0183(12) 0.0016(10) 0.0022(10) 0.0006(10)
C3 0.0263(15) 0.0247(13) 0.0212(13) 0.0022(10) 0.0039(10) 0.0029(11)
C4 0.0192(14) 0.0219(13) 0.0207(13) -0.0006(10) 0.0037(10) 0.0006(10)
C1 0.0260(14) 0.0174(12) 0.0211(13) 0.0004(10) 0.0047(10) -0.0005(10)
C5 0.0277(15) 0.0170(12) 0.0209(12) -0.0016(10) 0.0071(10) -0.0027(10)

loop_
_atom_type_symbol
_atom_type_description
_atom_type_scat_dispersion_real
_atom_type_scat_dispersion_imag
_atom_type_scat_source
C C 0.0033 0.0016 'International Tables Vol C Tables 4.2.6.8 and 6.1.1.4'
H H 0.0000 0.0000 'International Tables Vol C Tables 4.2.6.8 and 6.1.1.4'
N N 0.0061 0.0033 'International Tables Vol C Tables 4.2.6.8 and 6.1.1.4'
O O 0.0106 0.0060 'International Tables Vol C Tables 4.2.6.8 and 6.1.1.4'

loop_
_geom_angle_atom_site_label_1
_geom_angle_atom_site_label_2
_geom_angle_atom_site_label_3
_geom_angle
_geom_angle_site_symmetry_1
_geom_angle_site_symmetry_3
_geom_angle_publ_flag
C1 N8 N7 131.72(19) . . ?
C5 N8 N7 121.25(19) . . ?
C5 N8 C1 107.0(2) . . ?
N10 N11 H11 123.1 . . ?
N10 N11 C3 113.81(19) . . ?
C3 N11 H11 123.1 . . ?
N4 N5 H5 123.7 . . ?
C5 N5 H5 123.7 . . ?
C5 N5 N4 112.5(2) . . ?
C1 N4 N5 104.2(2) . . ?
C4 N10 N11 102.6(2) . . ?
O3 N3 N1 111.25(19) . . ?
O4 N3 O3 120.9(2) . . ?
O4 N3 N1 127.8(2) . . ?
H6A N6 H6B 120.0 . . ?
C5 N6 H6A 120.0 . . ?
C5 N6 H6B 120.0 . . ?
O2 N9 O1 124.5(2) . . ?
O2 N9 C4 119.1(2) . . ?
O1 N9 C4 116.4(2) . . ?
N3 N1 N2 115.3(2) . . ?
N8 N7 H7A 109.0 . . ?
N8 N7 H7B 109.4 . . ?
H7A N7 H7B 109.5 . . ?
O5 N2 O6 124.1(2) . . ?
O5 N2 N1 125.4(2) . . ?
O6 N2 N1 110.5(2) . . ?
C3 C2 C4 103.2(2) . . ?
C3 C2 C1 128.2(2) . . ?
C4 C2 C1 128.5(2) . . ?
N11 C3 C2 106.3(2) . . ?
N11 C3 H3 126.9 . . ?
C2 C3 H3 126.9 . . ?
N10 C4 N9 118.8(2) . . ?
N10 C4 C2 114.1(2) . . ?
C2 C4 N9 127.1(2) . . ?
N8 C1 C2 123.1(2) . . ?
N4 C1 N8 110.9(2) . . ?
N4 C1 C2 126.0(2) . . ?
N5 C5 N8 105.4(2) . . ?
N6 C5 N8 125.7(2) . . ?
N6 C5 N5 128.9(2) . . ?

loop_
_geom_bond_atom_site_label_1
_geom_bond_atom_site_label_2
_geom_bond_distance
_geom_bond_site_symmetry_2
_geom_bond_publ_flag
O3 N3 1.266(2) . ?
O4 N3 1.216(3) . ?
O2 N9 1.218(3) . ?
O1 N9 1.224(3) . ?
N8 N7 1.405(3) . ?
N8 C1 1.389(3) . ?
N8 C5 1.353(3) . ?
N11 H11 0.8800 . ?
N11 N10 1.339(3) . ?
N11 C3 1.353(3) . ?
N5 H5 0.8800 . ?
N5 N4 1.377(3) . ?
N5 C5 1.326(3) . ?
O5 N2 1.217(3) . ?
O6 N2 1.234(3) . ?
N4 C1 1.298(3) . ?
N10 C4 1.322(3) . ?
N3 N1 1.352(3) . ?
N6 H6A 0.8800 . ?
N6 H6B 0.8800 . ?
N6 C5 1.317(3) . ?
N9 C4 1.447(3) . ?
N1 N2 1.393(3) . ?
N7 H7A 0.8801 . ?
N7 H7B 0.8799 . ?
C2 C3 1.378(3) . ?
C2 C4 1.398(3) . ?
C2 C1 1.465(3) . ?
C3 H3 0.9500 . ?
